data_4085843
loop_
_publ_author_name
'Sattler, Aaron'
'Parkin, Gerard'

_publ_section_title
;
 Synthesis, Structural Characterization, and Cyclometalation Chemistry of
 Tantalum Terphenyl Compounds
;
_journal_issue 10
_journal_name_full Organometallics
_journal_page_first 1828
_journal_paper_doi 10.1021/acs.organomet.5b00158
_journal_volume 34
_journal_year 2015
_chemical_formula_sum 'C48.5 H58 N3 Ta'
_chemical_formula_weight 863.93
_chemical_name_systematic
; 
 ? 
;
_space_group_IT_number 9
_symmetry_cell_setting monoclinic
_symmetry_space_group_name_Hall 'C -2yc'
_symmetry_space_group_name_H-M 'C 1 c 1'
_atom_sites_solution_hydrogens geom
_atom_sites_solution_primary direct
_atom_sites_solution_secondary difmap
_audit_creation_method SHELXL-97
_cell_angle_alpha 90.00
_cell_angle_beta 100.324(2)
_cell_angle_gamma 90.00
_cell_formula_units_Z 4
_cell_length_a 14.278(2)
_cell_length_b 25.977(4)
_cell_length_c 11.9948(18)
_cell_measurement_reflns_used 9957
_cell_measurement_temperature 125(2)
_cell_measurement_theta_max 28.23
_cell_measurement_theta_min 2.19
_cell_volume 4376.8(11)
_computing_cell_refinement 'Bruker SAINT'
_computing_data_collection 'Bruker APEX2'
_computing_data_reduction 'Bruker SAINT'
_computing_molecular_graphics 'Bruker SHELXTL'
_computing_publication_material 'Bruker SHELXTL'
_computing_structure_refinement 'SHELXL-97 (Sheldrick, 2008)'
_computing_structure_solution 'SHELXS-97 (Sheldrick, 2008)'
_diffrn_ambient_temperature 125(2)
_diffrn_measured_fraction_theta_full 0.997
_diffrn_measured_fraction_theta_max 0.997
_diffrn_measurement_device_type 'Bruker APEX-II CCD'
_diffrn_measurement_method '\f and \w scans'
_diffrn_radiation_monochromator graphite
_diffrn_radiation_source 'fine-focus sealed tube'
_diffrn_radiation_type MoK\a
_diffrn_radiation_wavelength 0.71073
_diffrn_reflns_av_R_equivalents 0.0784
_diffrn_reflns_av_sigmaI/netI 0.1077
_diffrn_reflns_limit_h_max 20
_diffrn_reflns_limit_h_min -20
_diffrn_reflns_limit_k_max 37
_diffrn_reflns_limit_k_min -37
_diffrn_reflns_limit_l_max 17
_diffrn_reflns_limit_l_min -17
_diffrn_reflns_number 35193
_diffrn_reflns_theta_full 30.60
_diffrn_reflns_theta_max 30.60
_diffrn_reflns_theta_min 1.57
_exptl_absorpt_coefficient_mu 2.545
_exptl_absorpt_correction_T_max 0.9509
_exptl_absorpt_correction_T_min 0.8223
_exptl_absorpt_correction_type empirical
_exptl_absorpt_process_details SADABS
_exptl_crystal_colour YELLOW
_exptl_crystal_density_diffrn 1.311
_exptl_crystal_density_method 'not measured'
_exptl_crystal_description PLATE
_exptl_crystal_F_000 1772
_exptl_crystal_size_max 0.08
_exptl_crystal_size_mid 0.05
_exptl_crystal_size_min 0.02
_refine_diff_density_max 1.532
_refine_diff_density_min -0.719
_refine_diff_density_rms 0.146
_refine_ls_abs_structure_details 'Flack H D (1983), Acta Cryst. A39, 876-881'
_refine_ls_abs_structure_Flack -0.017(9)
_refine_ls_extinction_method none
_refine_ls_goodness_of_fit_ref 1.003
_refine_ls_hydrogen_treatment constr
_refine_ls_matrix_type full
_refine_ls_number_parameters 482
_refine_ls_number_reflns 13362
_refine_ls_number_restraints 2
_refine_ls_restrained_S_all 1.002
_refine_ls_R_factor_all 0.0778
_refine_ls_R_factor_gt 0.0513
_refine_ls_shift/su_max 0.001
_refine_ls_shift/su_mean 0.000
_refine_ls_structure_factor_coef Fsqd
_refine_ls_weighting_details 'calc w=1/[\s^2^(Fo^2^)+(0.0370P)^2^+0.0000P] where P=(Fo^2^+2Fc^2^)/3'
_refine_ls_weighting_scheme calc
_refine_ls_wR_factor_gt 0.0915
_refine_ls_wR_factor_ref 0.1004
_reflns_number_gt 10293
_reflns_number_total 13362
_reflns_threshold_expression >2sigma(I)
_cod_data_source_file om5b00158_si_002.cif
_cod_data_source_block tabiss10
_cod_depositor_comments
;
The following automatic conversions were performed:

'_symmetry_cell_setting' value 'Monoclinic' changed to 'monoclinic'
according to
/usr/data/users/saulius/crontab/automatic-downloads/rss-feeds/ACS/lib/dictionaries/cif_core.dic
dictionary named 'cif_core.dic' version 2.4.2 from 2011-04-26.

'_exptl_absorpt_correction_type' value 'EMPIRICAL' changed to
'empirical' according to
/usr/data/users/saulius/crontab/automatic-downloads/rss-feeds/ACS/lib/dictionaries/cif_core.dic
dictionary named 'cif_core.dic' version 2.4.2 from 2011-04-26.

'_refine_ls_hydrogen_treatment' value 'CONSTR' changed to 'constr'
according to
/usr/data/users/saulius/crontab/automatic-downloads/rss-feeds/ACS/lib/dictionaries/cif_core.dic
dictionary named 'cif_core.dic' version 2.4.2 from 2011-04-26.

Automatic conversion script
Id: cif_fix_values 3271 2015-04-21 07:52:19Z andrius 

 Adding full bibliography for 4085842--4085857.cif.
;
_cod_original_cell_volume 4377.0(11)
_cod_original_sg_symbol_H-M Cc
_cod_original_formula_sum 'C48.50 H58 N3 Ta'
_cod_database_code 4085843

loop_
_symmetry_equiv_pos_as_xyz
'x, y, z'
'x, -y, z+1/2'
'x+1/2, y+1/2, z'
'x+1/2, -y+1/2, z+1/2'

loop_
_atom_site_label
_atom_site_type_symbol
_atom_site_fract_x
_atom_site_fract_y
_atom_site_fract_z
_atom_site_U_iso_or_equiv
_atom_site_adp_type
_atom_site_occupancy
_atom_site_symmetry_multiplicity
_atom_site_calc_flag
_atom_site_refinement_flags
_atom_site_disorder_assembly
_atom_site_disorder_group
Ta Ta 1.35093(3) 1.170338(7) 1.02491(3) 0.01758(5) Uani 1 1 d . . .
N7 N 1.3424(4) 1.14092(19) 1.1763(4) 0.0203(11) Uani 1 1 d . . .
N8 N 1.3891(4) 1.2163(2) 0.9047(4) 0.0218(11) Uani 1 1 d . . .
N9 N 1.2314(4) 1.14798(19) 0.9314(4) 0.0215(11) Uani 1 1 d . . .
C11 C 1.4733(4) 1.1150(2) 1.0051(5) 0.0215(13) Uani 1 1 d . . .
C12 C 1.5558(7) 1.1075(4) 1.0848(8) 0.022(2) Uani 1 1 d . . .
C13 C 1.6451(4) 1.0965(2) 1.0549(6) 0.0261(14) Uani 1 1 d . . .
H13A H 1.7003 1.0945 1.1121 0.031 Uiso 1 1 calc R . .
C14 C 1.6523(5) 1.0886(3) 0.9437(6) 0.0283(15) Uani 1 1 d . . .
H14A H 1.7126 1.0838 0.9222 0.034 Uiso 1 1 calc R . .
C15 C 1.5701(5) 1.0879(3) 0.8642(6) 0.0303(15) Uani 1 1 d . . .
H15A H 1.5732 1.0795 0.7879 0.036 Uiso 1 1 calc R . .
C16 C 1.4825(5) 1.0991(2) 0.8932(5) 0.0220(13) Uani 1 1 d . . .
C21 C 1.5628(4) 1.1022(2) 1.2136(5) 0.0188(12) Uani 1 1 d . . .
C22 C 1.6186(5) 1.1331(2) 1.2940(5) 0.0271(14) Uani 1 1 d . . .
H22A H 1.6465 1.1636 1.2708 0.033 Uiso 1 1 calc R . .
C23 C 1.6338(5) 1.1199(3) 1.4080(5) 0.0283(14) Uani 1 1 d . . .
H23A H 1.6713 1.1418 1.4616 0.034 Uiso 1 1 calc R . .
C24 C 1.5956(5) 1.0756(3) 1.4455(6) 0.0287(15) Uani 1 1 d . . .
C25 C 1.5390(5) 1.0447(3) 1.3656(5) 0.0280(15) Uani 1 1 d . . .
H25A H 1.5104 1.0147 1.3899 0.034 Uiso 1 1 calc R . .
C26 C 1.5235(4) 1.0570(2) 1.2506(5) 0.0223(13) Uani 1 1 d . . .
H26A H 1.4864 1.0348 1.1972 0.027 Uiso 1 1 calc R . .
C27 C 1.6145(6) 1.0594(3) 1.5687(6) 0.044(2) Uani 1 1 d . . .
H27A H 1.5548 1.0484 1.5907 0.066 Uiso 1 1 calc R . .
H27B H 1.6410 1.0885 1.6159 0.066 Uiso 1 1 calc R . .
H27C H 1.6600 1.0308 1.5791 0.066 Uiso 1 1 calc R . .
C31 C 1.3986(5) 1.0877(3) 0.8023(6) 0.0253(15) Uani 1 1 d . . .
C32 C 1.3951(5) 1.1032(3) 0.6910(6) 0.0369(18) Uani 1 1 d . . .
H32A H 1.4416 1.1266 0.6736 0.044 Uiso 1 1 calc R . .
C33 C 1.3243(6) 1.0851(3) 0.6041(6) 0.043(2) Uani 1 1 d . . .
H33A H 1.3241 1.0960 0.5284 0.051 Uiso 1 1 calc R . .
C34 C 1.2547(6) 1.0517(3) 0.6259(7) 0.049(2) Uani 1 1 d . . .
C35 C 1.2594(5) 1.0366(3) 0.7367(7) 0.043(2) Uani 1 1 d . . .
H35A H 1.2130 1.0131 0.7537 0.051 Uiso 1 1 calc R . .
C36 C 1.3278(5) 1.0539(2) 0.8237(6) 0.0326(17) Uani 1 1 d . . .
H36A H 1.3270 1.0428 0.8990 0.039 Uiso 1 1 calc R . .
C37 C 1.1762(8) 1.0334(3) 0.5315(8) 0.075(4) Uani 1 1 d . . .
H37A H 1.1502 1.0009 0.5537 0.113 Uiso 1 1 calc R . .
H37B H 1.2023 1.0283 0.4621 0.113 Uiso 1 1 calc R . .
H37C H 1.1256 1.0593 0.5178 0.113 Uiso 1 1 calc R . .
C41 C 1.3276(4) 1.2465(2) 1.1133(5) 0.0202(12) Uani 1 1 d . . .
C42 C 1.3968(4) 1.2854(2) 1.1388(5) 0.0196(12) Uani 1 1 d . . .
C43 C 1.3831(5) 1.3306(3) 1.1988(5) 0.0277(13) Uani 1 1 d . . .
H43A H 1.4330 1.3552 1.2154 0.033 Uiso 1 1 calc R . .
C44 C 1.2970(5) 1.3394(3) 1.2336(6) 0.0329(16) Uani 1 1 d . . .
H44A H 1.2874 1.3698 1.2743 0.039 Uiso 1 1 calc R . .
C45 C 1.2249(5) 1.3030(3) 1.2076(6) 0.0286(15) Uani 1 1 d . . .
H45A H 1.1654 1.3090 1.2302 0.034 Uiso 1 1 calc R . .
C46 C 1.2381(4) 1.2582(2) 1.1496(5) 0.0223(13) Uani 1 1 d . . .
C51 C 1.4920(4) 1.2817(2) 1.1060(5) 0.0215(13) Uani 1 1 d . . .
C52 C 1.5327(5) 1.3238(2) 1.0569(5) 0.0260(14) Uani 1 1 d . . .
H52A H 1.4969 1.3546 1.0417 0.031 Uiso 1 1 calc R . .
C53 C 1.6225(5) 1.3213(2) 1.0304(5) 0.0269(14) Uani 1 1 d . . .
H53A H 1.6479 1.3506 0.9989 0.032 Uiso 1 1 calc R . .
C54 C 1.6771(4) 1.2763(2) 1.0492(5) 0.0244(13) Uani 1 1 d . . .
C55 C 1.6371(5) 1.2343(3) 1.0968(6) 0.0255(14) Uani 1 1 d . . .
H55A H 1.6724 1.2032 1.1106 0.031 Uiso 1 1 calc R . .
C56 C 1.5467(4) 1.2372(2) 1.1244(5) 0.0200(12) Uani 1 1 d . . .
H56A H 1.5217 1.2080 1.1566 0.024 Uiso 1 1 calc R . .
C57 C 1.7754(4) 1.2730(3) 1.0196(6) 0.0305(15) Uani 1 1 d . . .
H57A H 1.8189 1.2565 1.0819 0.046 Uiso 1 1 calc R . .
H57B H 1.7984 1.3077 1.0074 0.046 Uiso 1 1 calc R . .
H57C H 1.7728 1.2526 0.9504 0.046 Uiso 1 1 calc R . .
C61 C 1.1516(4) 1.2256(3) 1.1248(5) 0.0232(13) Uani 1 1 d . . .
C62 C 1.0851(5) 1.2319(3) 1.0248(7) 0.0317(16) Uani 1 1 d . . .
H62A H 1.0992 1.2543 0.9673 0.038 Uiso 1 1 calc R . .
C63 C 0.9988(5) 1.2059(3) 1.0087(7) 0.0384(18) Uani 1 1 d . . .
H63A H 0.9552 1.2106 0.9397 0.046 Uiso 1 1 calc R . .
C64 C 0.9743(5) 1.1730(3) 1.0908(7) 0.0382(17) Uani 1 1 d . . .
C65 C 1.0395(5) 1.1674(3) 1.1893(7) 0.0367(16) Uani 1 1 d . . .
H65A H 1.0248 1.1454 1.2469 0.044 Uiso 1 1 calc R . .
C66 C 1.1265(4) 1.1932(3) 1.2070(6) 0.0278(14) Uani 1 1 d . . .
H66A H 1.1694 1.1886 1.2765 0.033 Uiso 1 1 calc R . .
C67 C 0.8813(5) 1.1430(3) 1.0707(9) 0.058(3) Uani 1 1 d . . .
H67A H 0.8940 1.1070 1.0542 0.087 Uiso 1 1 calc R . .
H67B H 0.8378 1.1580 1.0063 0.087 Uiso 1 1 calc R . .
H67C H 0.8521 1.1447 1.1386 0.087 Uiso 1 1 calc R . .
C71 C 1.3724(5) 1.1613(2) 1.2928(5) 0.0288(15) Uani 1 1 d . . .
H71A H 1.3201 1.1575 1.3352 0.043 Uiso 1 1 calc R . .
H71B H 1.3888 1.1979 1.2891 0.043 Uiso 1 1 calc R . .
H71C H 1.4281 1.1422 1.3312 0.043 Uiso 1 1 calc R . .
C72 C 1.3078(5) 1.0879(3) 1.1857(6) 0.0311(16) Uani 1 1 d . . .
H72A H 1.3553 1.0682 1.2376 0.047 Uiso 1 1 calc R . .
H72B H 1.2971 1.0716 1.1108 0.047 Uiso 1 1 calc R . .
H72C H 1.2479 1.0887 1.2148 0.047 Uiso 1 1 calc R . .
C81 C 1.3281(5) 1.2605(3) 0.8642(5) 0.0268(14) Uani 1 1 d . . .
H81A H 1.3595 1.2924 0.8942 0.040 Uiso 1 1 calc R . .
H81B H 1.2671 1.2571 0.8901 0.040 Uiso 1 1 calc R . .
H81C H 1.3170 1.2614 0.7812 0.040 Uiso 1 1 calc R . .
C82 C 1.4774(5) 1.2204(3) 0.8580(6) 0.0285(15) Uani 1 1 d . . .
H82A H 1.4629 1.2157 0.7756 0.043 Uiso 1 1 calc R . .
H82B H 1.5224 1.1938 0.8918 0.043 Uiso 1 1 calc R . .
H82C H 1.5058 1.2545 0.8754 0.043 Uiso 1 1 calc R . .
C91 C 1.2003(5) 1.1593(2) 0.8093(5) 0.0279(15) Uani 1 1 d . . .
H91A H 1.1773 1.1276 0.7692 0.042 Uiso 1 1 calc R . .
H91B H 1.2541 1.1730 0.7781 0.042 Uiso 1 1 calc R . .
H91C H 1.1488 1.1848 0.8000 0.042 Uiso 1 1 calc R . .
C92 C 1.1534(7) 1.1171(4) 0.9653(9) 0.028(2) Uani 1 1 d . . .
H92A H 1.0919 1.1297 0.9247 0.042 Uiso 1 1 calc R . .
H92B H 1.1557 1.1205 1.0471 0.042 Uiso 1 1 calc R . .
H92C H 1.1612 1.0809 0.9463 0.042 Uiso 1 1 calc R . .
C101 C 1.962(3) 1.0127(16) 1.730(4) 0.183(16) Uiso 0.50 1 d P A -1
H10E H 1.9799 1.0481 1.7153 0.275 Uiso 0.50 1 calc PR A -1
H10F H 1.9453 0.9942 1.6577 0.275 Uiso 0.50 1 calc PR A -1
H10G H 2.0148 0.9954 1.7782 0.275 Uiso 0.50 1 calc PR A -1
C102 C 1.875(2) 1.0135(11) 1.790(3) 0.114(10) Uiso 0.50 1 d P A -1
H10A H 1.8925 1.0380 1.8530 0.137 Uiso 0.50 1 calc PR A -1
H10B H 1.8243 1.0308 1.7352 0.137 Uiso 0.50 1 calc PR A -1
C103 C 1.829(2) 0.9747(12) 1.834(3) 0.114(10) Uiso 0.50 1 d P A -1
H10H H 1.8204 0.9458 1.7795 0.137 Uiso 0.50 1 calc PR A -1
H10L H 1.7641 0.9871 1.8403 0.137 Uiso 0.50 1 calc PR A -1
C104 C 1.870(2) 0.9557(11) 1.938(3) 0.112(9) Uiso 0.50 1 d P A -1
H10C H 1.9298 0.9404 1.9221 0.134 Uiso 0.50 1 calc PR A -1
H10D H 1.8288 0.9259 1.9475 0.134 Uiso 0.50 1 calc PR A -1
C105 C 1.898(3) 0.9754(14) 2.053(3) 0.175(16) Uiso 0.50 1 d P A -1
H10I H 1.9250 0.9474 2.1036 0.263 Uiso 0.50 1 calc PR A -1
H10J H 1.8413 0.9891 2.0796 0.263 Uiso 0.50 1 calc PR A -1
H10K H 1.9448 1.0028 2.0544 0.263 Uiso 0.50 1 calc PR A -1

loop_
_atom_site_aniso_label
_atom_site_aniso_U_11
_atom_site_aniso_U_22
_atom_site_aniso_U_33
_atom_site_aniso_U_23
_atom_site_aniso_U_13
_atom_site_aniso_U_12
Ta 0.01779(9) 0.01658(9) 0.01836(9) -0.0013(2) 0.00321(6) 0.0000(2)
N7 0.023(3) 0.018(3) 0.022(3) -0.001(2) 0.010(2) 0.002(2)
N8 0.022(3) 0.022(3) 0.020(3) -0.002(2) 0.001(2) 0.000(2)
N9 0.022(3) 0.017(2) 0.024(3) -0.003(2) 0.003(2) -0.002(2)
C11 0.029(3) 0.015(3) 0.021(3) 0.006(2) 0.005(3) 0.000(2)
C12 0.033(5) 0.015(4) 0.020(4) -0.001(3) 0.008(3) -0.006(3)
C13 0.020(3) 0.030(4) 0.028(4) 0.001(3) 0.004(3) -0.003(3)
C14 0.021(3) 0.034(4) 0.032(4) -0.001(3) 0.012(3) 0.000(3)
C15 0.035(4) 0.031(4) 0.027(4) 0.005(3) 0.013(3) 0.003(3)
C16 0.032(4) 0.016(3) 0.018(3) 0.003(2) 0.004(3) 0.006(3)
C21 0.018(3) 0.021(3) 0.017(3) 0.003(2) 0.003(2) 0.002(2)
C22 0.035(4) 0.023(3) 0.022(3) 0.006(3) 0.003(3) -0.002(3)
C23 0.034(4) 0.029(4) 0.021(3) 0.000(3) 0.001(3) -0.001(3)
C24 0.036(4) 0.031(4) 0.022(3) 0.005(3) 0.010(3) 0.005(3)
C25 0.029(3) 0.030(4) 0.028(4) 0.008(3) 0.013(3) 0.005(3)
C26 0.023(3) 0.023(3) 0.022(3) -0.001(2) 0.006(2) 0.001(2)
C27 0.054(5) 0.051(5) 0.029(4) 0.010(4) 0.008(4) 0.003(4)
C31 0.026(3) 0.020(3) 0.029(4) -0.005(3) 0.005(3) 0.007(3)
C32 0.043(4) 0.038(4) 0.026(4) -0.002(3) -0.002(3) 0.021(3)
C33 0.058(5) 0.042(5) 0.021(4) -0.008(3) -0.012(3) 0.027(4)
C34 0.054(5) 0.033(4) 0.048(5) -0.023(4) -0.021(4) 0.014(4)
C35 0.040(4) 0.022(4) 0.060(5) -0.014(4) -0.008(4) 0.005(3)
C36 0.035(4) 0.019(3) 0.039(4) -0.009(3) -0.005(3) 0.008(3)
C37 0.095(8) 0.043(5) 0.066(7) -0.020(5) -0.044(6) 0.020(5)
C41 0.024(3) 0.019(3) 0.018(3) 0.002(3) 0.002(3) 0.000(3)
C42 0.019(3) 0.020(3) 0.019(3) 0.002(2) 0.000(2) 0.006(2)
C43 0.029(3) 0.027(3) 0.025(3) -0.007(3) 0.000(3) 0.000(3)
C44 0.033(4) 0.033(4) 0.032(4) -0.012(3) 0.003(3) 0.004(3)
C45 0.026(3) 0.027(4) 0.034(4) -0.005(3) 0.010(3) 0.007(3)
C46 0.022(3) 0.022(3) 0.023(3) 0.001(3) 0.004(3) 0.000(3)
C51 0.027(3) 0.020(3) 0.018(3) -0.005(2) 0.006(2) -0.004(3)
C52 0.034(3) 0.016(3) 0.027(3) 0.002(3) 0.003(3) -0.001(3)
C53 0.033(4) 0.022(3) 0.025(3) 0.002(3) 0.003(3) -0.011(3)
C54 0.026(3) 0.028(3) 0.018(3) 0.000(3) 0.000(2) -0.007(3)
C55 0.025(4) 0.025(3) 0.026(4) 0.001(3) 0.002(3) 0.000(3)
C56 0.020(3) 0.016(3) 0.025(3) -0.002(2) 0.007(2) -0.004(2)
C57 0.023(3) 0.039(4) 0.031(4) 0.003(3) 0.007(3) -0.006(3)
C61 0.016(3) 0.031(3) 0.023(3) -0.006(3) 0.003(2) 0.003(3)
C62 0.029(4) 0.026(4) 0.040(4) 0.002(3) 0.007(3) 0.006(3)
C63 0.029(4) 0.035(4) 0.049(5) -0.003(4) 0.001(3) 0.001(3)
C64 0.020(3) 0.038(4) 0.060(5) -0.005(4) 0.015(3) -0.003(3)
C65 0.033(4) 0.031(4) 0.051(4) 0.003(4) 0.021(3) -0.003(3)
C66 0.020(3) 0.030(4) 0.034(4) -0.003(3) 0.007(3) 0.003(3)
C67 0.024(4) 0.055(5) 0.094(8) -0.011(5) 0.007(4) -0.012(4)
C71 0.034(4) 0.031(4) 0.021(3) -0.001(3) 0.004(3) 0.005(3)
C72 0.033(4) 0.030(4) 0.033(4) 0.003(3) 0.012(3) -0.002(3)
C81 0.031(4) 0.026(4) 0.023(3) 0.005(3) 0.004(3) 0.003(3)
C82 0.029(4) 0.030(4) 0.029(4) -0.004(3) 0.010(3) -0.009(3)
C91 0.032(4) 0.029(4) 0.021(3) -0.005(3) -0.001(3) 0.001(3)
C92 0.022(4) 0.022(5) 0.041(5) -0.002(4) 0.007(4) 0.002(3)

loop_
_atom_type_symbol
_atom_type_description
_atom_type_scat_dispersion_real
_atom_type_scat_dispersion_imag
_atom_type_scat_source
C C 0.0033 0.0016 'International Tables Vol C Tables 4.2.6.8 and 6.1.1.4'
H H 0.0000 0.0000 'International Tables Vol C Tables 4.2.6.8 and 6.1.1.4'
N N 0.0061 0.0033 'International Tables Vol C Tables 4.2.6.8 and 6.1.1.4'
Ta Ta -0.7052 6.5227 'International Tables Vol C Tables 4.2.6.8 and 6.1.1.4'

loop_
_geom_angle_atom_site_label_1
_geom_angle_atom_site_label_2
_geom_angle_atom_site_label_3
_geom_angle
N9 Ta N7 102.6(2)
N9 Ta N8 94.9(2)
N7 Ta N8 160.8(2)
N9 Ta C41 109.7(2)
N7 Ta C41 82.6(2)
N8 Ta C41 84.3(2)
N9 Ta C11 110.8(2)
N7 Ta C11 91.5(2)
N8 Ta C11 89.3(2)
C41 Ta C11 139.4(2)
C72 N7 C71 107.8(5)
C72 N7 Ta 120.3(4)
C71 N7 Ta 131.8(4)
C81 N8 C82 108.4(5)
C81 N8 Ta 118.5(4)
C82 N8 Ta 132.3(4)
C91 N9 C92 105.7(6)
C91 N9 Ta 125.8(4)
C92 N9 Ta 128.6(5)
C12 C11 C16 113.3(6)
C12 C11 Ta 125.5(5)
C16 C11 Ta 118.3(4)
C11 C12 C13 123.0(8)
C11 C12 C21 126.8(8)
C13 C12 C21 109.8(7)
C14 C13 C12 120.4(7)
C13 C14 C15 118.2(6)
C14 C15 C16 121.3(6)
C15 C16 C11 122.2(6)
C15 C16 C31 114.5(6)
C11 C16 C31 122.9(6)
C22 C21 C26 118.3(5)
C22 C21 C12 124.9(6)
C26 C21 C12 115.7(6)
C23 C22 C21 120.6(6)
C24 C23 C22 121.7(6)
C23 C24 C25 118.0(6)
C23 C24 C27 122.5(7)
C25 C24 C27 119.5(6)
C24 C25 C26 121.3(6)
C25 C26 C21 120.1(6)
C32 C31 C36 117.2(7)
C32 C31 C16 121.9(7)
C36 C31 C16 120.1(6)
C31 C32 C33 121.1(8)
C34 C33 C32 121.3(7)
C33 C34 C35 116.8(7)
C33 C34 C37 121.1(9)
C35 C34 C37 122.1(9)
C36 C35 C34 123.1(8)
C35 C36 C31 120.4(8)
C42 C41 C46 113.8(5)
C42 C41 Ta 124.4(4)
C46 C41 Ta 121.8(4)
C41 C42 C43 123.5(6)
C41 C42 C51 122.4(5)
C43 C42 C51 114.0(5)
C44 C43 C42 120.2(6)
C43 C44 C45 118.7(6)
C46 C45 C44 121.4(6)
C45 C46 C41 122.2(6)
C45 C46 C61 113.5(6)
C41 C46 C61 124.3(6)
C56 C51 C52 116.5(6)
C56 C51 C42 121.8(5)
C52 C51 C42 121.6(6)
C53 C52 C51 122.0(6)
C52 C53 C54 121.0(6)
C55 C54 C53 117.4(6)
C55 C54 C57 121.1(6)
C53 C54 C57 121.5(6)
C56 C55 C54 121.2(6)
C51 C56 C55 121.8(6)
C66 C61 C62 117.2(6)
C66 C61 C46 120.9(6)
C62 C61 C46 121.2(6)
C63 C62 C61 120.7(7)
C62 C63 C64 121.9(7)
C65 C64 C63 117.1(7)
C65 C64 C67 121.3(7)
C63 C64 C67 121.6(7)
C64 C65 C66 121.8(7)
C61 C66 C65 121.3(7)
C103 C102 C101 131(3)
C102 C103 C104 118(3)
C103 C104 C105 137(3)

loop_
_geom_bond_atom_site_label_1
_geom_bond_atom_site_label_2
_geom_bond_distance
Ta N9 1.955(5)
Ta N7 1.993(5)
Ta N8 2.021(5)
Ta C41 2.296(6)
Ta C11 2.307(6)
N7 C72 1.474(8)
N7 C71 1.485(8)
N8 C81 1.470(8)
N8 C82 1.473(8)
N9 C91 1.482(8)
N9 C92 1.486(11)
C11 C12 1.391(12)
C11 C16 1.433(8)
C12 C13 1.414(12)
C12 C21 1.536(11)
C13 C14 1.372(9)
C14 C15 1.373(9)
C15 C16 1.387(9)
C16 C31 1.498(9)
C21 C22 1.390(9)
C21 C26 1.408(8)
C22 C23 1.389(8)
C23 C24 1.383(9)
C24 C25 1.391(10)
C24 C27 1.513(9)
C25 C26 1.394(8)
C31 C32 1.388(10)
C31 C36 1.396(10)
C32 C33 1.397(10)
C33 C34 1.379(12)
C34 C35 1.376(11)
C34 C37 1.520(11)
C35 C36 1.371(9)
C41 C42 1.409(9)
C41 C46 1.456(8)
C42 C43 1.410(8)
C42 C51 1.484(9)
C43 C44 1.386(9)
C44 C45 1.392(9)
C45 C46 1.385(9)
C46 C61 1.483(9)
C51 C56 1.391(8)
C51 C52 1.414(8)
C52 C53 1.377(9)
C53 C54 1.402(9)
C54 C55 1.399(9)
C54 C57 1.511(9)
C55 C56 1.390(8)
C61 C66 1.391(9)
C61 C62 1.399(10)
C62 C63 1.389(10)
C63 C64 1.395(10)
C64 C65 1.374(11)
C64 C67 1.523(10)
C65 C66 1.394(9)
C101 C102 1.54(4)
C102 C103 1.37(4)
C103 C104 1.37(4)
C104 C105 1.47(4)
